data_1542482
loop_
_publ_author_name
'Albat, Martin'
'Stock, Norbert'

_publ_section_title
;
 Polymeric structure of disodium <i>p</i>-terphenyl-4,4''-disulfonate
 [Na~2~(O~3~S-C~6~H~4~-C~6~H~4~-C~6~H~4~-SO~3~]
;
_journal_issue 1
_journal_name_full IUCrData
_journal_page_first x160039
_journal_paper_doi 10.1107/S2414314616000390
_journal_volume 1
_journal_year 2016
_chemical_formula_iupac '2Na +, C18 H12 O6 S2 2-'
_chemical_formula_moiety '2(Na +), C18 H12 O6 S2 2-'
_chemical_formula_sum 'C18 H12 Na2 O6 S2'
_chemical_formula_weight 434.38
_chemical_name_systematic
;
Disodium <i>p</i>-terphenyl-4,4''-disulfonate
;
_space_group_crystal_system monoclinic
_space_group_IT_number 14
_space_group_name_Hall '-P 2ybc'
_space_group_name_H-M_alt 'P 1 21/c 1'
_symmetry_space_group_name_Hall '-P 2ybc'
_symmetry_space_group_name_H-M 'P 1 21/c 1'
_atom_sites_solution_hydrogens geom
_audit_creation_method SHELXL-2014/7
_cell_angle_alpha 90
_cell_angle_beta 91.38(3)
_cell_angle_gamma 90
_cell_formula_units_Z 2
_cell_length_a 17.662(4)
_cell_length_b 8.2854(17)
_cell_length_c 5.9719(12)
_cell_measurement_reflns_used 8528
_cell_measurement_temperature 293(2)
_cell_measurement_theta_max 27.5
_cell_measurement_theta_min 2.3
_cell_volume 873.7(3)
_computing_cell_refinement
;
X-Area (Stoe, 2008)
;
_computing_data_collection
;
X-Area (Stoe, 2008)
;
_computing_data_reduction
;
X-Area (Stoe, 2008)
;
_computing_molecular_graphics
;
DIAMOND (Brandenburg, 1999)
;
_computing_publication_material
;
publcif (Westrip, 2010)
;
_computing_structure_refinement
;
<i>SHELXL2014/7</i> (Sheldrick, 2015)
;
_computing_structure_solution
;
<i>SHELXS2014/7</i> (Sheldrick, 2008)
;
_diffrn_ambient_temperature 293(2)
_diffrn_measured_fraction_theta_full 0.993
_diffrn_measured_fraction_theta_max 0.982
_diffrn_measurement_device_type 'Stoe IPDS-2'
_diffrn_measurement_method 'Phi scan'
_diffrn_radiation_type MoK\a
_diffrn_radiation_wavelength 0.71073
_diffrn_reflns_limit_h_max 7
_diffrn_reflns_limit_h_min -5
_diffrn_reflns_limit_k_max 10
_diffrn_reflns_limit_k_min -10
_diffrn_reflns_limit_l_max 20
_diffrn_reflns_limit_l_min -22
_diffrn_reflns_number 1958
_diffrn_reflns_theta_full 25.242
_diffrn_reflns_theta_max 27.435
_diffrn_reflns_theta_min 2.307
_exptl_absorpt_coefficient_mu 0.390
_exptl_absorpt_correction_T_max 0.975
_exptl_absorpt_correction_T_min 0.902
_exptl_absorpt_correction_type numerical
_exptl_absorpt_process_details
;
(X-SHAPE and X-RED; Stoe, 2008)
;
_exptl_crystal_colour 'light brown'
_exptl_crystal_density_diffrn 1.651
_exptl_crystal_description needle
_exptl_crystal_F_000 444
_exptl_crystal_size_max 0.157
_exptl_crystal_size_mid 0.110
_exptl_crystal_size_min 0.054
_refine_diff_density_max 0.273
_refine_diff_density_min -0.401
_refine_ls_extinction_method none
_refine_ls_goodness_of_fit_ref 1.049
_refine_ls_hydrogen_treatment constr
_refine_ls_matrix_type full
_refine_ls_number_parameters 127
_refine_ls_number_reflns 1958
_refine_ls_number_restraints 0
_refine_ls_restrained_S_all 1.049
_refine_ls_R_factor_all 0.0986
_refine_ls_R_factor_gt 0.0483
_refine_ls_shift/su_max 0.000
_refine_ls_shift/su_mean 0.000
_refine_ls_structure_factor_coef Fsqd
_refine_ls_weighting_details 'w=1/[\s^2^(Fo^2^)+(0.0350P)^2^] where P=(Fo^2^+2Fc^2^)/3'
_refine_ls_weighting_scheme calc
_refine_ls_wR_factor_gt 0.0937
_refine_ls_wR_factor_ref 0.1031
_reflns_number_gt 1076
_reflns_number_total 1958
_reflns_threshold_expression 'I > 2\s(I)'
_cod_data_source_file bt4001sup1.cif
_cod_data_source_block I
_cod_depositor_comments 'Adding full bibliography for 1542482.cif.'
_cod_database_code 1542482
_cod_database_fobs_code 1542482
_shelx_space_group_comment
;
The symmetry employed for this shelxl refinement is uniquely defined
by the following loop, which should always be used as a source of
symmetry information in preference to the above space-group names.
They are only intended as comments.
;

loop_
_space_group_symop_operation_xyz
'x, y, z'
'-x, y+1/2, -z+1/2'
'-x, -y, -z'
'x, -y-1/2, z-1/2'

loop_
_atom_site_type_symbol
_atom_site_label
_atom_site_fract_x
_atom_site_fract_y
_atom_site_fract_z
_atom_site_U_iso_or_equiv
_atom_site_adp_type
_atom_site_calc_flag
_atom_site_occupancy
S S1 0.10160(5) 1.00677(12) 0.39209(13) 0.0449(2) Uani d 1
O O5 0.08018(12) 1.1730(3) 0.4403(4) 0.0498(6) Uani d 1
O O6 0.05617(12) 0.9457(3) 0.2019(4) 0.0474(6) Uani d 1
C C1 0.34588(18) 1.0039(5) 0.1584(5) 0.0493(7) Uani d 1
C C2 0.42455(18) 1.0013(5) 0.0773(5) 0.0505(8) Uani d 1
C C9 0.3260(2) 0.9301(6) 0.3564(6) 0.0654(11) Uani d 1
H H9A 0.3633 0.8790 0.4428 0.079 Uiso calc 1
C C3 0.4476(2) 1.1005(7) -0.0914(8) 0.0807(14) Uani d 1
H H3A 0.4127 1.1710 -0.1574 0.097 Uiso calc 1
C C4 0.4789(2) 0.9009(6) 0.1670(8) 0.0817(14) Uani d 1
H H4A 0.4660 0.8314 0.2822 0.098 Uiso calc 1
C C10 0.2884(2) 1.0803(6) 0.0367(7) 0.0645(11) Uani d 1
H H10A 0.3000 1.1319 -0.0965 0.077 Uiso calc 1
C C6 0.2524(2) 0.9299(6) 0.4299(6) 0.0634(11) Uani d 1
H H6A 0.2407 0.8782 0.5628 0.076 Uiso calc 1
C C7 0.2145(2) 1.0822(5) 0.1072(7) 0.0649(11) Uani d 1
H H7A 0.1770 1.1339 0.0220 0.078 Uiso calc 1
C C8 0.19665(17) 1.0068(5) 0.3051(5) 0.0463(7) Uani d 1
O O7 0.09890(13) 0.8979(3) 0.5831(4) 0.0505(6) Uani d 1
Na Na1 0.02020(7) 0.81590(17) 0.8734(2) 0.0487(4) Uani d 1

loop_
_atom_site_aniso_label
_atom_site_aniso_U_11
_atom_site_aniso_U_22
_atom_site_aniso_U_33
_atom_site_aniso_U_12
_atom_site_aniso_U_13
_atom_site_aniso_U_23
S1 0.0426(4) 0.0493(5) 0.0430(4) -0.0006(5) 0.0020(3) -0.0003(5)
O5 0.0458(13) 0.0521(15) 0.0517(13) 0.0020(11) 0.0052(10) -0.0035(12)
O6 0.0448(12) 0.0556(16) 0.0413(11) -0.0021(10) -0.0059(9) -0.0040(10)
C1 0.0439(16) 0.056(2) 0.0484(16) 0.000(2) 0.0054(13) -0.001(2)
C2 0.0453(16) 0.053(2) 0.0529(18) 0.002(2) 0.0064(14) 0.002(2)
C9 0.0453(19) 0.093(3) 0.058(2) 0.007(2) 0.0037(17) 0.018(2)
C3 0.049(2) 0.109(4) 0.085(3) 0.016(2) 0.013(2) 0.040(3)
C4 0.053(2) 0.114(4) 0.079(3) 0.019(3) 0.021(2) 0.042(3)
C10 0.0454(19) 0.085(3) 0.064(2) 0.006(2) 0.0119(17) 0.024(2)
C6 0.0454(19) 0.089(3) 0.056(2) 0.004(2) 0.0047(17) 0.016(2)
C7 0.047(2) 0.083(3) 0.065(2) 0.006(2) 0.0078(17) 0.026(2)
C8 0.0422(16) 0.054(2) 0.0432(15) 0.0004(18) 0.0050(13) -0.0035(18)
O7 0.0488(13) 0.0572(15) 0.0455(12) 0.0003(12) 0.0026(10) 0.0134(12)
Na1 0.0523(8) 0.0521(8) 0.0416(6) 0.0023(7) 0.0004(6) -0.0007(6)

loop_
_atom_type_symbol
_atom_type_description
_atom_type_scat_dispersion_real
_atom_type_scat_dispersion_imag
_atom_type_scat_source
C C 0.0033 0.0016 'International Tables Vol C Tables 4.2.6.8 and 6.1.1.4'
O O 0.0106 0.0060 'International Tables Vol C Tables 4.2.6.8 and 6.1.1.4'
S S 0.1246 0.1234 'International Tables Vol C Tables 4.2.6.8 and 6.1.1.4'
Na Na 0.0362 0.0249 'International Tables Vol C Tables 4.2.6.8 and 6.1.1.4'
H H 0.0000 0.0000 'International Tables Vol C Tables 4.2.6.8 and 6.1.1.4'

loop_
_geom_angle_atom_site_label_1
_geom_angle_atom_site_label_2
_geom_angle_atom_site_label_3
_geom_angle_site_symmetry_1
_geom_angle_site_symmetry_3
_geom_angle
O7 S1 O5 . . 114.63(15)
O7 S1 O6 . . 111.47(15)
O5 S1 O6 . . 109.83(14)
O7 S1 C8 . . 106.21(15)
O5 S1 C8 . . 108.07(17)
O6 S1 C8 . . 106.16(14)
O7 S1 Na1 . 3_576 132.52(10)
O5 S1 Na1 . 3_576 57.32(10)
O6 S1 Na1 . 3_576 52.52(10)
C8 S1 Na1 . 3_576 120.96(12)
O7 S1 Na1 . 4_575 57.24(11)
O5 S1 Na1 . 4_575 135.55(10)
O6 S1 Na1 . 4_575 54.37(10)
C8 S1 Na1 . 4_575 116.17(14)
Na1 S1 Na1 3_576 4_575 94.50(3)
S1 O5 Na1 . 2_556 138.38(14)
S1 O5 Na1 . 3_576 93.89(12)
Na1 O5 Na1 2_556 3_576 79.42(8)
S1 O6 Na1 . 1_554 162.26(15)
S1 O6 Na1 . 3_576 98.87(12)
Na1 O6 Na1 1_554 3_576 94.66(9)
S1 O6 Na1 . 4_575 97.02(12)
Na1 O6 Na1 1_554 4_575 82.89(8)
Na1 O6 Na1 3_576 4_575 129.73(10)
C9 C1 C10 . . 116.8(3)
C9 C1 C2 . . 122.2(3)
C10 C1 C2 . . 121.0(3)
C3 C2 C4 . . 115.8(3)
C3 C2 C1 . . 122.0(3)
C4 C2 C1 . . 122.3(3)
C6 C9 C1 . . 122.2(3)
C6 C9 H9A . . 118.9
C1 C9 H9A . . 118.9
C2 C3 C4 . 3_675 122.2(4)
C2 C3 H3A . . 118.9
C4 C3 H3A 3_675 . 118.9
C2 C4 C3 . 3_675 122.1(4)
C2 C4 H4A . . 119.0
C3 C4 H4A 3_675 . 119.0
C7 C10 C1 . . 122.0(3)
C7 C10 H10A . . 119.0
C1 C10 H10A . . 119.0
C8 C6 C9 . . 119.6(3)
C8 C6 H6A . . 120.2
C9 C6 H6A . . 120.2
C8 C7 C10 . . 119.6(3)
C8 C7 H7A . . 120.2
C10 C7 H7A . . 120.2
C7 C8 C6 . . 119.9(3)
C7 C8 S1 . . 119.3(3)
C6 C8 S1 . . 120.8(3)
S1 O7 Na1 . . 142.06(15)
S1 O7 Na1 . 4_575 94.19(12)
Na1 O7 Na1 . 4_575 80.62(8)
O6 Na1 O7 1_556 . 109.65(10)
O6 Na1 O5 1_556 2_546 91.54(9)
O7 Na1 O5 . 2_546 158.81(10)
O6 Na1 O6 1_556 3_576 85.34(9)
O7 Na1 O6 . 3_576 87.94(9)
O5 Na1 O6 2_546 3_576 94.19(9)
O6 Na1 O6 1_556 4_576 133.41(10)
O7 Na1 O6 . 4_576 77.66(9)
O5 Na1 O6 2_546 4_576 87.72(9)
O6 Na1 O6 3_576 4_576 141.19(6)
O6 Na1 O5 1_556 3_576 141.12(10)
O7 Na1 O5 . 3_576 81.99(9)
O5 Na1 O5 2_546 3_576 81.46(8)
O6 Na1 O5 3_576 3_576 57.40(8)
O6 Na1 O5 4_576 3_576 84.76(8)
O6 Na1 O7 1_556 4_576 76.82(9)
O7 Na1 O7 . 4_576 103.72(10)
O5 Na1 O7 2_546 4_576 80.34(9)
O6 Na1 O7 3_576 4_576 161.12(9)
O6 Na1 O7 4_576 4_576 57.13(8)
O5 Na1 O7 3_576 4_576 138.08(10)
O6 Na1 S1 1_556 3_576 113.35(8)
O7 Na1 S1 . 3_576 84.18(7)
O5 Na1 S1 2_546 3_576 87.65(7)
O6 Na1 S1 3_576 3_576 28.61(5)
O6 Na1 S1 4_576 3_576 113.16(7)
O5 Na1 S1 3_576 3_576 28.79(6)
O7 Na1 S1 4_576 3_576 164.60(8)
O6 Na1 S1 1_556 4_576 104.97(7)
O7 Na1 S1 . 4_576 89.64(8)
O5 Na1 S1 2_546 4_576 84.49(7)
O6 Na1 S1 3_576 4_576 169.62(7)
O6 Na1 S1 4_576 4_576 28.61(5)
O5 Na1 S1 3_576 4_576 112.26(7)
O7 Na1 S1 4_576 4_576 28.58(5)
S1 Na1 S1 3_576 4_576 141.04(5)
O6 Na1 Na1 1_556 4_575 161.83(7)
O7 Na1 Na1 . 4_575 52.60(7)
O5 Na1 Na1 2_546 4_575 106.25(8)
O6 Na1 Na1 3_576 4_575 96.78(7)
O6 Na1 Na1 4_576 4_575 46.20(7)
O5 Na1 Na1 3_576 4_575 48.55(6)
O7 Na1 Na1 4_576 4_575 102.09(8)
S1 Na1 Na1 3_576 4_575 71.96(4)
S1 Na1 Na1 4_576 4_575 73.82(5)
O6 Na1 Na1 1_556 4_576 50.90(6)
O7 Na1 Na1 . 4_576 143.71(6)
O5 Na1 Na1 2_546 4_576 52.03(7)
O6 Na1 Na1 3_576 4_576 116.16(7)
O6 Na1 Na1 4_576 4_576 95.35(8)
O5 Na1 Na1 3_576 4_576 133.37(7)
O7 Na1 Na1 4_576 4_576 46.78(6)
S1 Na1 Na1 3_576 4_576 130.06(4)
S1 Na1 Na1 4_576 4_576 70.96(5)
Na1 Na1 Na1 4_575 4_576 139.82(9)
O6 Na1 Na1 1_556 3_577 43.95(6)
O7 Na1 Na1 . 3_577 101.42(9)
O5 Na1 Na1 2_546 3_577 93.94(8)
O6 Na1 Na1 3_576 3_577 41.39(6)
O6 Na1 Na1 4_576 3_577 176.86(9)
O5 Na1 Na1 3_576 3_577 98.12(8)
O7 Na1 Na1 4_576 3_577 120.51(8)
S1 Na1 Na1 3_576 3_577 69.61(5)
S1 Na1 Na1 4_576 3_577 148.90(6)
Na1 Na1 Na1 4_575 3_577 135.44(7)
Na1 Na1 Na1 4_576 3_577 83.61(5)

loop_
_geom_bond_atom_site_label_1
_geom_bond_atom_site_label_2
_geom_bond_site_symmetry_2
_geom_bond_distance
S1 O7 . 1.456(2)
S1 O5 . 1.459(3)
S1 O6 . 1.465(2)
S1 C8 . 1.769(3)
S1 Na1 3_576 3.0225(17)
S1 Na1 4_575 3.0363(18)
O5 Na1 2_556 2.424(3)
O5 Na1 3_576 2.550(3)
O6 Na1 1_554 2.313(3)
O6 Na1 3_576 2.428(3)
O6 Na1 4_575 2.487(3)
C1 C9 . 1.384(5)
C1 C10 . 1.388(5)
C1 C2 . 1.483(5)
C2 C3 . 1.369(5)
C2 C4 . 1.369(5)
C9 C6 . 1.381(5)
C9 H9A . 0.9300
C3 C4 3_675 1.385(5)
C3 H3A . 0.9300
C4 C3 3_675 1.385(5)
C4 H4A . 0.9300
C10 C7 . 1.381(5)
C10 H10A . 0.9300
C6 C8 . 1.377(5)
C6 H6A . 0.9300
C7 C8 . 1.380(5)
C7 H7A . 0.9300
O7 Na1 . 2.348(3)
O7 Na1 4_575 2.560(3)
Na1 O6 1_556 2.313(3)
Na1 O5 2_546 2.424(3)
Na1 O6 3_576 2.428(3)
Na1 O6 4_576 2.487(3)
Na1 O5 3_576 2.550(3)
Na1 O7 4_576 2.560(3)
Na1 S1 3_576 3.0225(17)
Na1 S1 4_576 3.0363(18)
Na1 Na1 4_575 3.1794(11)
Na1 Na1 4_576 3.1794(11)
Na1 Na1 3_577 3.486(3)
